data_2234474
loop_
_publ_author_name
'Wardell, Solange M. S. V.'
'Tiekink, Edward R. T.'
'Wardell, James L.'
'de Ferreira, Marcelle'
'de Souza, Marcus V. N.'

_publ_section_title
;
 4-[(<i>E</i>)-2-(2,4-Dichlorobenzylidene)hydrazin-1-yl]quinolin-1-ium
 chloride monohydrate
;
_journal_coeditor_code XU5495
_journal_issue 4
_journal_name_full 'Acta Crystallographica Section E'
_journal_page_first o1232
_journal_page_last o1233
_journal_paper_doi 10.1107/S1600536812012962
_journal_volume 68
_journal_year 2012
_chemical_formula_iupac 'C16 H12 Cl2 N3 +, Cl -, H2 O'
_chemical_formula_moiety 'C16 H12 Cl2 N3 +, Cl -, H2 O'
_chemical_formula_sum 'C16 H14 Cl3 N3 O'
_chemical_formula_weight 370.65
_chemical_name_systematic
;
4-[(<i>E</i>)-2-(2,4-Dichlorobenzylidene)hydrazin-1-yl]quinolin-1-ium
chloride monohydrate
;
_space_group_IT_number 2
_symmetry_cell_setting triclinic
_symmetry_space_group_name_Hall '-P 1'
_symmetry_space_group_name_H-M 'P -1'
_atom_sites_solution_hydrogens geom
_atom_sites_solution_primary direct
_atom_sites_solution_secondary difmap
_audit_creation_method SHELXL-97
_cell_angle_alpha 87.831(2)
_cell_angle_beta 87.171(2)
_cell_angle_gamma 87.146(2)
_cell_formula_units_Z 2
_cell_length_a 7.6815(2)
_cell_length_b 9.7491(3)
_cell_length_c 10.8418(3)
_cell_measurement_reflns_used 10943
_cell_measurement_temperature 120(2)
_cell_measurement_theta_max 27.48
_cell_measurement_theta_min 2.91
_cell_volume 809.41(4)
_computing_cell_refinement 'DENZO (Otwinowski & Minor, 1997) and COLLECT (Hooft, 1998)'
_computing_data_collection 'COLLECT (Hooft, 1998)'
_computing_data_reduction 'DENZO (Otwinowski & Minor, 1997) and COLLECT (Hooft, 1998)'
_computing_molecular_graphics 'ORTEP-3 (Farrugia, 1997) and DIAMOND (Brandenburg, 2006)'
_computing_publication_material 'publCIF (Westrip, 2010)'
_computing_structure_refinement 'SHELXL97 (Sheldrick, 2008)'
_computing_structure_solution 'SHELXS97 (Sheldrick, 2008)'
_diffrn_ambient_temperature 120(2)
_diffrn_detector_area_resol_mean 9.091
_diffrn_measured_fraction_theta_full 0.997
_diffrn_measured_fraction_theta_max 0.997
_diffrn_measurement_device_type
;
Bruker--Nonius Roper CCD camera on a \k-goniostat
;
_diffrn_measurement_method '\f and \w scans'
_diffrn_radiation_monochromator graphite
_diffrn_radiation_source 'Bruker--Nonius FR591 rotating anode'
_diffrn_radiation_type MoK\a
_diffrn_radiation_wavelength 0.71073
_diffrn_reflns_av_R_equivalents 0.0558
_diffrn_reflns_av_sigmaI/netI 0.0545
_diffrn_reflns_limit_h_max 9
_diffrn_reflns_limit_h_min -9
_diffrn_reflns_limit_k_max 12
_diffrn_reflns_limit_k_min -12
_diffrn_reflns_limit_l_max 14
_diffrn_reflns_limit_l_min -14
_diffrn_reflns_number 16815
_diffrn_reflns_theta_full 27.50
_diffrn_reflns_theta_max 27.50
_diffrn_reflns_theta_min 3.18
_exptl_absorpt_coefficient_mu 0.573
_exptl_absorpt_correction_T_max 0.7456
_exptl_absorpt_correction_T_min 0.6658
_exptl_absorpt_correction_type multi-scan
_exptl_absorpt_process_details '(SADABS; Sheldrick, 2007)'
_exptl_crystal_colour colourless
_exptl_crystal_density_diffrn 1.521
_exptl_crystal_density_method 'not measured'
_exptl_crystal_description block
_exptl_crystal_F_000 380
_exptl_crystal_size_max 0.10
_exptl_crystal_size_mid 0.09
_exptl_crystal_size_min 0.08
_refine_diff_density_max 0.364
_refine_diff_density_min -0.337
_refine_ls_extinction_method none
_refine_ls_goodness_of_fit_ref 1.060
_refine_ls_hydrogen_treatment mixed
_refine_ls_matrix_type full
_refine_ls_number_parameters 220
_refine_ls_number_reflns 3701
_refine_ls_number_restraints 5
_refine_ls_restrained_S_all 1.060
_refine_ls_R_factor_all 0.0552
_refine_ls_R_factor_gt 0.0407
_refine_ls_shift/su_max 0.001
_refine_ls_shift/su_mean 0.000
_refine_ls_structure_factor_coef Fsqd
_refine_ls_weighting_details 'calc w=1/[\s^2^(Fo^2^)+(0.0455P)^2^+0.2111P] where P=(Fo^2^+2Fc^2^)/3'
_refine_ls_weighting_scheme calc
_refine_ls_wR_factor_gt 0.0945
_refine_ls_wR_factor_ref 0.1027
_reflns_number_gt 3016
_reflns_number_total 3701
_reflns_threshold_expression I>2\s(I)
_cod_data_source_file xu5495.cif
_cod_data_source_block I
_cod_database_code 2234474
_cod_database_fobs_code 2234474

loop_
_symmetry_equiv_pos_as_xyz
'x, y, z'
'-x, -y, -z'

loop_
_atom_site_type_symbol
_atom_site_label
_atom_site_fract_x
_atom_site_fract_y
_atom_site_fract_z
_atom_site_U_iso_or_equiv
_atom_site_adp_type
_atom_site_calc_flag
_atom_site_refinement_flags
_atom_site_occupancy
_atom_site_symmetry_multiplicity
Cl Cl1 0.23598(6) 1.20701(5) 0.14241(5) 0.02343(14) Uani d . 1 1
Cl Cl2 0.81838(6) 1.41676(5) -0.06262(5) 0.02564(14) Uani d . 1 1
N N1 0.7250(2) 0.35248(17) 0.32132(15) 0.0184(3) Uani d D 1 1
H H1n 0.785(2) 0.2747(14) 0.337(2) 0.022 Uiso d D 1 1
N N2 0.4580(2) 0.72610(16) 0.26643(15) 0.0176(3) Uani d D 1 1
H H2n 0.3464(14) 0.740(2) 0.2871(19) 0.021 Uiso d D 1 1
N N3 0.5488(2) 0.83194(16) 0.21124(14) 0.0177(3) Uani d . 1 1
C C1 0.8043(3) 0.4576(2) 0.26455(18) 0.0207(4) Uani d . 1 1
H H1 0.9235 0.4453 0.2378 0.025 Uiso calc R 1 1
C C2 0.7194(2) 0.5834(2) 0.24339(17) 0.0196(4) Uani d . 1 1
H H2 0.7794 0.6566 0.2029 0.024 Uiso calc R 1 1
C C3 0.5435(2) 0.60214(19) 0.28223(16) 0.0161(4) Uani d . 1 1
C C4 0.4548(2) 0.48914(19) 0.34195(16) 0.0157(4) Uani d . 1 1
C C5 0.2776(2) 0.4957(2) 0.38498(17) 0.0186(4) Uani d . 1 1
H H5 0.2080 0.5778 0.3719 0.022 Uiso calc R 1 1
C C6 0.2056(3) 0.3845(2) 0.44529(18) 0.0207(4) Uani d . 1 1
H H6 0.0868 0.3907 0.4742 0.025 Uiso calc R 1 1
C C7 0.3057(3) 0.2609(2) 0.46494(18) 0.0218(4) Uani d . 1 1
H H7 0.2544 0.1849 0.5074 0.026 Uiso calc R 1 1
C C8 0.4769(3) 0.2506(2) 0.42284(18) 0.0202(4) Uani d . 1 1
H H8 0.5441 0.1672 0.4353 0.024 Uiso calc R 1 1
C C9 0.5527(2) 0.36373(19) 0.36120(16) 0.0167(4) Uani d . 1 1
C C10 0.4620(2) 0.94746(19) 0.19875(17) 0.0176(4) Uani d . 1 1
H H10 0.3440 0.9576 0.2288 0.021 Uiso calc R 1 1
C C11 0.5500(2) 1.06322(19) 0.13685(17) 0.0171(4) Uani d . 1 1
C C12 0.4584(2) 1.18619(19) 0.10639(17) 0.0174(4) Uani d . 1 1
C C13 0.5395(2) 1.2951(2) 0.04510(17) 0.0190(4) Uani d . 1 1
H H13 0.4754 1.3783 0.0258 0.023 Uiso calc R 1 1
C C14 0.7152(3) 1.27973(19) 0.01280(17) 0.0193(4) Uani d . 1 1
C C15 0.8113(2) 1.1589(2) 0.04001(18) 0.0210(4) Uani d . 1 1
H H15 0.9317 1.1491 0.0157 0.025 Uiso calc R 1 1
C C16 0.7286(3) 1.0533(2) 0.10297(18) 0.0207(4) Uani d . 1 1
H H16 0.7945 0.9715 0.1241 0.025 Uiso calc R 1 1
Cl Cl3 0.05983(6) 0.83146(5) 0.32453(5) 0.02497(14) Uani d . 1 1
O O1w 0.8874(3) 0.11709(18) 0.39542(16) 0.0445(5) Uani d D 1 1
H H1w 0.908(4) 0.119(3) 0.4704(12) 0.067 Uiso d D 1 1
H H2w 0.933(4) 0.0432(19) 0.370(3) 0.067 Uiso d D 1 1

loop_
_atom_site_aniso_label
_atom_site_aniso_U_11
_atom_site_aniso_U_22
_atom_site_aniso_U_33
_atom_site_aniso_U_12
_atom_site_aniso_U_13
_atom_site_aniso_U_23
Cl1 0.0168(2) 0.0208(3) 0.0321(3) 0.00144(18) 0.00122(19) 0.0017(2)
Cl2 0.0283(3) 0.0229(3) 0.0258(3) -0.0093(2) 0.0037(2) 0.0014(2)
N1 0.0188(8) 0.0192(8) 0.0164(8) 0.0052(7) 0.0006(6) 0.0008(7)
N2 0.0171(8) 0.0150(8) 0.0206(8) 0.0000(6) -0.0001(6) 0.0007(6)
N3 0.0196(8) 0.0164(8) 0.0173(8) -0.0033(6) -0.0013(6) 0.0015(6)
C1 0.0190(9) 0.0238(10) 0.0187(10) 0.0020(8) 0.0007(8) 0.0009(8)
C2 0.0209(9) 0.0189(10) 0.0187(10) -0.0016(8) 0.0001(8) 0.0026(8)
C3 0.0198(9) 0.0174(9) 0.0112(8) 0.0004(7) -0.0021(7) -0.0019(7)
C4 0.0186(9) 0.0162(9) 0.0125(9) 0.0005(7) -0.0026(7) -0.0007(7)
C5 0.0201(9) 0.0176(10) 0.0177(9) 0.0032(8) -0.0018(8) -0.0009(7)
C6 0.0208(10) 0.0207(10) 0.0205(10) -0.0015(8) 0.0008(8) -0.0019(8)
C7 0.0257(10) 0.0189(10) 0.0204(10) -0.0030(8) 0.0020(8) 0.0022(8)
C8 0.0270(10) 0.0154(9) 0.0180(10) 0.0022(8) -0.0031(8) 0.0011(7)
C9 0.0190(9) 0.0179(10) 0.0131(9) 0.0020(8) -0.0017(7) -0.0022(7)
C10 0.0176(9) 0.0182(10) 0.0169(9) -0.0005(8) -0.0001(7) -0.0003(7)
C11 0.0187(9) 0.0180(10) 0.0150(9) -0.0025(7) -0.0009(7) -0.0021(7)
C12 0.0163(9) 0.0187(10) 0.0175(9) -0.0004(7) -0.0019(7) -0.0034(7)
C13 0.0229(10) 0.0162(9) 0.0179(10) -0.0009(8) -0.0013(8) 0.0010(7)
C14 0.0247(10) 0.0169(10) 0.0172(9) -0.0078(8) -0.0023(8) -0.0005(7)
C15 0.0173(9) 0.0230(10) 0.0229(10) -0.0020(8) 0.0008(8) -0.0031(8)
C16 0.0210(10) 0.0186(10) 0.0225(10) 0.0020(8) -0.0024(8) -0.0016(8)
Cl3 0.0219(3) 0.0205(3) 0.0312(3) 0.00329(19) 0.0060(2) 0.0001(2)
O1w 0.0646(12) 0.0317(9) 0.0356(10) 0.0289(9) -0.0141(9) -0.0066(8)

loop_
_atom_type_symbol
_atom_type_description
_atom_type_scat_dispersion_real
_atom_type_scat_dispersion_imag
_atom_type_scat_source
C C 0.0033 0.0016 'International Tables Vol C Tables 4.2.6.8 and 6.1.1.4'
H H 0.0000 0.0000 'International Tables Vol C Tables 4.2.6.8 and 6.1.1.4'
N N 0.0061 0.0033 'International Tables Vol C Tables 4.2.6.8 and 6.1.1.4'
Cl Cl 0.1484 0.1585 'International Tables Vol C Tables 4.2.6.8 and 6.1.1.4'
O O 0.0106 0.0060 'International Tables Vol C Tables 4.2.6.8 and 6.1.1.4'

loop_
_geom_angle_atom_site_label_1
_geom_angle_atom_site_label_2
_geom_angle_atom_site_label_3
_geom_angle
C1 N1 C9 121.52(16)
C1 N1 H1n 119.8(14)
C9 N1 H1n 118.6(14)
C3 N2 N3 118.12(16)
C3 N2 H2n 122.5(14)
N3 N2 H2n 119.3(14)
C10 N3 N2 115.69(16)
N1 C1 C2 122.28(18)
N1 C1 H1 118.9
C2 C1 H1 118.9
C1 C2 C3 119.17(18)
C1 C2 H2 120.4
C3 C2 H2 120.4
N2 C3 C2 120.53(17)
N2 C3 C4 120.06(17)
C2 C3 C4 119.39(17)
C9 C4 C5 117.85(17)
C9 C4 C3 117.65(17)
C5 C4 C3 124.49(17)
C6 C5 C4 120.52(17)
C6 C5 H5 119.7
C4 C5 H5 119.7
C5 C6 C7 120.85(18)
C5 C6 H6 119.6
C7 C6 H6 119.6
C8 C7 C6 120.07(18)
C8 C7 H7 120.0
C6 C7 H7 120.0
C7 C8 C9 119.77(17)
C7 C8 H8 120.1
C9 C8 H8 120.1
N1 C9 C8 119.09(16)
N1 C9 C4 119.98(17)
C8 C9 C4 120.93(17)
N3 C10 C11 118.31(17)
N3 C10 H10 120.8
C11 C10 H10 120.8
C12 C11 C16 117.33(17)
C12 C11 C10 121.41(17)
C16 C11 C10 121.24(17)
C13 C12 C11 121.87(17)
C13 C12 Cl1 117.49(14)
C11 C12 Cl1 120.64(15)
C14 C13 C12 118.55(18)
C14 C13 H13 120.7
C12 C13 H13 120.7
C13 C14 C15 121.63(18)
C13 C14 Cl2 118.79(15)
C15 C14 Cl2 119.58(15)
C16 C15 C14 118.69(18)
C16 C15 H15 120.7
C14 C15 H15 120.7
C15 C16 C11 121.90(18)
C15 C16 H16 119.0
C11 C16 H16 119.0
H1w O1w H2w 107(3)

loop_
_geom_bond_atom_site_label_1
_geom_bond_atom_site_label_2
_geom_bond_distance
Cl1 C12 1.7374(19)
Cl2 C14 1.7435(19)
N1 C1 1.334(3)
N1 C9 1.372(2)
N1 H1n 0.884(9)
N2 C3 1.355(2)
N2 N3 1.376(2)
N2 H2n 0.881(9)
N3 C10 1.286(2)
C1 C2 1.377(3)
C1 H1 0.9500
C2 C3 1.401(3)
C2 H2 0.9500
C3 C4 1.440(3)
C4 C9 1.418(2)
C4 C5 1.416(3)
C5 C6 1.371(3)
C5 H5 0.9500
C6 C7 1.412(3)
C6 H6 0.9500
C7 C8 1.371(3)
C7 H7 0.9500
C8 C9 1.404(3)
C8 H8 0.9500
C10 C11 1.468(3)
C10 H10 0.9500
C11 C12 1.396(3)
C11 C16 1.402(3)
C12 C13 1.388(3)
C13 C14 1.380(3)
C13 H13 0.9500
C14 C15 1.389(3)
C15 C16 1.377(3)
C15 H15 0.9500
C16 H16 0.9500
O1w H1w 0.836(10)
O1w H2w 0.834(10)

loop_
_geom_hbond_atom_site_label_D
_geom_hbond_atom_site_label_H
_geom_hbond_atom_site_label_A
_geom_hbond_site_symmetry_A
_geom_hbond_distance_DH
_geom_hbond_distance_HA
_geom_hbond_distance_DA
_geom_hbond_angle_DHA
N1 H1n O1w . 0.883(15) 1.799(15) 2.673(2) 170(2)
O1w H1w Cl3 2_666 0.837(15) 2.321(15) 3.1451(18) 169(3)
N2 H2n Cl3 . 0.881(12) 2.356(13) 3.2175(16) 166.2(18)
O1w H2w Cl3 1_645 0.84(2) 2.30(2) 3.1295(19) 173(3)

loop_
_geom_torsion_atom_site_label_1
_geom_torsion_atom_site_label_2
_geom_torsion_atom_site_label_3
_geom_torsion_atom_site_label_4
_geom_torsion
C3 N2 N3 C10 -179.79(16)
C9 N1 C1 C2 0.5(3)
N1 C1 C2 C3 -0.2(3)
N3 N2 C3 C2 0.1(3)
N3 N2 C3 C4 178.67(15)
C1 C2 C3 N2 177.78(17)
C1 C2 C3 C4 -0.8(3)
N2 C3 C4 C9 -177.12(16)
C2 C3 C4 C9 1.5(3)
N2 C3 C4 C5 1.5(3)
C2 C3 C4 C5 -179.93(17)
C9 C4 C5 C6 1.2(3)
C3 C4 C5 C6 -177.37(17)
C4 C5 C6 C7 -0.5(3)
C5 C6 C7 C8 -0.4(3)
C6 C7 C8 C9 0.6(3)
C1 N1 C9 C8 -178.63(17)
C1 N1 C9 C4 0.2(3)
C7 C8 C9 N1 178.98(17)
C7 C8 C9 C4 0.1(3)
C5 C4 C9 N1 -179.89(16)
C3 C4 C9 N1 -1.2(3)
C5 C4 C9 C8 -1.1(3)
C3 C4 C9 C8 177.65(16)
N2 N3 C10 C11 -178.02(15)
N3 C10 C11 C12 171.96(17)
N3 C10 C11 C16 -6.3(3)
C16 C11 C12 C13 0.0(3)
C10 C11 C12 C13 -178.37(17)
C16 C11 C12 Cl1 178.98(14)
C10 C11 C12 Cl1 0.6(3)
C11 C12 C13 C14 0.6(3)
Cl1 C12 C13 C14 -178.43(14)
C12 C13 C14 C15 0.1(3)
C12 C13 C14 Cl2 -179.28(14)
C13 C14 C15 C16 -1.3(3)
Cl2 C14 C15 C16 178.04(15)
C14 C15 C16 C11 1.9(3)
C12 C11 C16 C15 -1.3(3)
C10 C11 C16 C15 177.08(17)

loop_
_cod_related_entry_id
_cod_related_entry_database
_cod_related_entry_code
1 ChemSpider 30657659
